data_5000259
loop_
_publ_author_name
'Kobayashi, Jun'ichi'
'Shimbo, Kazutaka'
'Sato, Masaaki'
'Shiro, Motoo'
'Tsuda, Masashi'

_publ_section_title
;
 Absolute Stereochemistry of Amphidinolides G and H
;
_journal_issue 18
_journal_name_full 'Organic Letters'
_journal_page_first 2805
_journal_page_last 2807
_journal_paper_doi 10.1021/ol006223b
_journal_volume 2
_journal_year 2000
_chemical_formula_sum 'C44 H62 O8'
_space_group_IT_number 19
_symmetry_cell_setting orthorhombic
_symmetry_Int_Tables_number 19
_symmetry_space_group_name_Hall 'P 2ac 2ab'
_symmetry_space_group_name_H-M 'P 21 21 21'
_cell_angle_alpha 90
_cell_angle_beta 90
_cell_angle_gamma 90
_cell_formula_units_Z 4
_cell_length_a 11.766(1)
_cell_length_b 31.797(2)
_cell_length_c 11.233(1)
_cod_database_code 5000259

loop_
_symmetry_equiv_pos_site_id
_symmetry_equiv_pos_as_xyz
1 x,y,z
2 1/2-x,-y,1/2+z
3 1/2+x,1/2-y,-z
4 -x,1/2+y,1/2-z

loop_
_atom_site_label
_atom_site_type_symbol
_atom_site_fract_x
_atom_site_fract_y
_atom_site_fract_z
O1 O -0.2156(2) -0.18835(6) 0.0192(2)
O2 O -0.3912(2) -0.21440(7) -0.0101(2)
O3 O 0.0026(2) -0.03958(7) 0.0289(2)
O4 O -0.2347(2) -0.01583(7) 0.4782(2)
O5 O -0.1714(2) 0.00049(7) 0.2004(2)
O6 O -0.2081(2) -0.07480(7) 0.0906(2)
O7 O -0.3415(2) -0.07181(6) 0.3144(2)
O8 O -0.1272(2) -0.26938(7) 0.0583(2)
C1 C -0.3102(3) -0.19470(9) -0.0454(3)
C2 C -0.3042(2) -0.17448(10) -0.1653(3)
C3 C -0.2309(3) -0.1437(1) -0.1856(3)
C4 C -0.2156(3) -0.1185(1) -0.2972(3)
C5 C -0.0903(3) -0.11657(10) -0.3368(3)
C6 C -0.0111(3) -0.09587(10) -0.2501(3)
C7 C -0.0369(2) -0.06536(10) -0.1742(3)
C8 C 0.0445(2) -0.0459(1) -0.0930(2)
C9 C 0.0260(2) -0.0033(1) -0.0452(2)
C10 C 0.1196(3) 0.0246(1) -0.0026(2)
C11 C 0.0889(2) 0.05007(10) 0.1083(2)
C12 C 0.1940(2) 0.07204(10) 0.1592(3)
C13 C 0.1745(2) 0.09048(10) 0.2823(2)
C14 C 0.1457(2) 0.05896(10) 0.3732(2)
C15 C 0.0773(2) 0.06166(10) 0.4685(2)
C16 C 0.0647(2) 0.02419(10) 0.5497(2)
C17 C -0.0584(2) 0.00901(10) 0.5671(2)
C18 C -0.1248(2) 0.0027(1) 0.4528(2)
C19 C -0.0694(2) -0.02695(9) 0.3647(2)
C20 C -0.1381(2) -0.03083(9) 0.2517(2)
C21 C -0.1621(2) -0.07493(10) 0.2069(2)
C22 C -0.2460(2) -0.09771(9) 0.2913(2)
C23 C -0.2872(2) -0.13950(9) 0.2393(3)
C24 C -0.1878(3) -0.1699(1) 0.2243(3)
C25 C -0.2086(2) -0.2063(1) 0.1386(3)
C26 C -0.1091(3) -0.2360(1) 0.1399(3)
C27 C -0.3908(3) -0.1909(1) -0.2525(3)
C28 C -0.0056(3) 0.0814(1) 0.0860(3)
C29 C 0.1858(3) 0.1312(1) 0.3031(3)
C30 C 0.0118(3) 0.1007(1) 0.5025(3)
C31 C 0.1169(3) 0.0335(1) 0.6726(3)
C32 C -0.3801(3) -0.1587(1) 0.3190(3)
C33 C 0.1265(3) -0.1351(1) 0.1050(4)
C34 C 0.1478(3) -0.1119(1) 0.2094(5)
C35 C 0.2213(4) -0.1263(1) 0.2938(4)
C36 C 0.2767(4) -0.1643(1) 0.2758(4)
C37 C 0.2558(4) -0.1867(1) 0.1772(4)
C38 C 0.1798(4) -0.1724(1) 0.0918(3)
C39 C 0.0601(5) -0.2179(1) 0.5033(4)
C40 C 0.1331(4) -0.2094(1) 0.5938(5)
C41 C 0.0989(4) -0.2137(1) 0.7104(4)
C42 C -0.0090(4) -0.2267(1) 0.7350(3)
C43 C -0.0845(4) -0.2348(1) 0.6429(4)
C44 C -0.0487(4) -0.2306(1) 0.5264(4)
H1 H -0.18190 -0.13680 -0.12130
H2 H -0.25370 -0.00660 0.52500
H3 H -0.25920 -0.13090 -0.35890
H4 H -0.24180 -0.09060 -0.28320
H5 H -0.06460 -0.14460 -0.34930
H6 H -0.08670 -0.10150 -0.40960
H7 H 0.06530 -0.10560 -0.24940
H8 H -0.17550 -0.06510 0.05840
H9 H -0.11310 -0.05550 -0.17270
H10 H -0.32560 -0.05610 0.35390
H11 H 0.12130 -0.05470 -0.10060
H12 H -0.06990 -0.27950 0.04010
H13 H -0.03920 0.01090 -0.07500
H14 H 0.18370 0.00760 0.01520
H15 H 0.13840 0.04370 -0.06480
H16 H 0.06260 0.03080 0.16680
H17 H 0.25400 0.05220 0.16400
H18 H 0.21510 0.09420 0.10680
H19 H 0.18130 0.03240 0.36280
H20 H 0.10650 0.00170 0.51560
H21 H -0.05630 -0.01710 0.60840
H22 H -0.09730 0.02920 0.61410
H23 H -0.13580 0.02920 0.41570
H24 H 0.00410 -0.01660 0.34550
H25 H -0.06260 -0.05400 0.40030
H26 H -0.09270 -0.09020 0.20570
H27 H -0.20830 -0.10320 0.36450
H28 H -0.31910 -0.13420 0.16300
H29 H -0.12460 -0.15430 0.19570
H30 H -0.17040 -0.18130 0.30010
H31 H -0.27690 -0.22060 0.15820
H32 H -0.10020 -0.24730 0.21770
H33 H -0.04210 -0.22120 0.11810
H34 H -0.38200 -0.17680 -0.32660
H35 H -0.46510 -0.18590 -0.22240
H36 H -0.38000 -0.22020 -0.26340
H37 H 0.01910 0.10170 0.02980
H38 H -0.02490 0.09500 0.15860
H39 H -0.07030 0.06710 0.05580
H40 H 0.17530 0.14180 0.38140
H41 H 0.20450 0.14970 0.23990
H42 H -0.06380 0.09320 0.52300
H43 H 0.04740 0.11380 0.56870
H44 H 0.01060 0.11960 0.43710
H45 H 0.07730 0.05620 0.70870
H46 H 0.11110 0.00920 0.72140
H47 H 0.19470 0.04080 0.66320
H48 H -0.39650 -0.18650 0.29290
H49 H -0.44690 -0.14200 0.31430
H50 H -0.35410 -0.15950 0.39910
H51 H 0.07610 -0.12480 0.04560
H52 H 0.11040 -0.08570 0.22120
H53 H 0.23440 -0.11050 0.36420
H54 H 0.32930 -0.17430 0.33320
H55 H 0.29350 -0.21280 0.16570
H56 H 0.16510 -0.18910 0.02330
H57 H 0.08490 -0.21490 0.42330
H58 H 0.20830 -0.20040 0.57660
H59 H 0.15040 -0.20790 0.77340
H60 H -0.03260 -0.23010 0.81530
H61 H -0.16020 -0.24330 0.65980
H62 H -0.09920 -0.23650 0.46270

loop_
_atom_type_symbol
_atom_type_radius_bond
C 0.68
H 0.23
O 0.68
